data_7151056
loop_
_publ_author_name
'Tamm, Matthias'
'Petrovic, Dejan'
'Randoll, S\"oren'
'Beer, Stephan'
'Bannenberg, Thomas'
'Jones, Peter G.'
'Grunenberg, J\"org'

_publ_section_title
;
 Structural and theoretical investigation of
 2-iminoimidazolines--carbene analogues of iminophosphoranes.
;
_journal_issue 3
_journal_name_full 'Organic &amp; biomolecular chemistry'
_journal_page_first 523
_journal_page_last 530
_journal_paper_doi 10.1039/b615418b
_journal_volume 5
_journal_year 2007
_chemical_formula_moiety 'C9 H17 N3'
_chemical_formula_sum 'C9 H17 N3'
_chemical_formula_weight 167.26
_chemical_name_systematic
;
?
;
_space_group_IT_number 14
_symmetry_cell_setting monoclinic
_symmetry_space_group_name_Hall '-P 2ybc'
_symmetry_space_group_name_H-M 'P 1 21/c 1'
_atom_sites_solution_hydrogens geom
_atom_sites_solution_primary direct
_atom_sites_solution_secondary difmap
_audit_creation_method SHELXL-97
_cell_angle_alpha 90.00
_cell_angle_beta 106.293(2)
_cell_angle_gamma 90.00
_cell_formula_units_Z 4
_cell_length_a 10.3194(11)
_cell_length_b 8.4799(9)
_cell_length_c 12.1497(13)
_cell_measurement_reflns_used 6178
_cell_measurement_temperature 133(2)
_cell_measurement_theta_max 30.53
_cell_measurement_theta_min 2.40
_cell_volume 1020.49(19)
_computing_cell_refinement 'Bruker SAINT'
_computing_data_collection 'Bruker SMART'
_computing_data_reduction 'Bruker SAINT'
_computing_molecular_graphics 'PLATON (Spek, 2003)'
_computing_publication_material 'PLATON (Spek, 2003)'
_computing_structure_refinement 'SHELXL97 (Sheldrick, 1998)'
_computing_structure_solution 'SHELXS-97 (Sheldrick, 1990)'
_diffrn_ambient_temperature 133(2)
_diffrn_detector ' CCD plate '
_diffrn_detector_area_resol_mean 8.192
_diffrn_measured_fraction_theta_full 0.999
_diffrn_measured_fraction_theta_max 0.998
_diffrn_measurement_device_type 'Bruker SMART 1000 CCD'
_diffrn_measurement_method \w-scan
_diffrn_radiation_monochromator graphite
_diffrn_radiation_source 'fine-focus sealed tube'
_diffrn_radiation_type MoK\a
_diffrn_radiation_wavelength 0.71073
_diffrn_reflns_av_R_equivalents 0.0786
_diffrn_reflns_av_sigmaI/netI 0.0516
_diffrn_reflns_limit_h_max 14
_diffrn_reflns_limit_h_min -14
_diffrn_reflns_limit_k_max 12
_diffrn_reflns_limit_k_min -12
_diffrn_reflns_limit_l_max 16
_diffrn_reflns_limit_l_min -17
_diffrn_reflns_number 11493
_diffrn_reflns_theta_full 30.00
_diffrn_reflns_theta_max 30.56
_diffrn_reflns_theta_min 2.06
_diffrn_standards_decay_% 0
_exptl_absorpt_coefficient_mu 0.068
_exptl_absorpt_correction_type none
_exptl_crystal_colour colourless
_exptl_crystal_density_diffrn 1.089
_exptl_crystal_density_meas ?
_exptl_crystal_density_method .
_exptl_crystal_description plate
_exptl_crystal_F_000 368
_exptl_crystal_size_max 0.300
_exptl_crystal_size_mid 0.300
_exptl_crystal_size_min 0.100
_refine_diff_density_max 0.314
_refine_diff_density_min -0.275
_refine_diff_density_rms 0.051
_refine_ls_extinction_method none
_refine_ls_goodness_of_fit_ref 1.028
_refine_ls_hydrogen_treatment mixed
_refine_ls_matrix_type full
_refine_ls_number_parameters 120
_refine_ls_number_reflns 3121
_refine_ls_number_restraints 1
_refine_ls_restrained_S_all 1.028
_refine_ls_R_factor_all 0.0693
_refine_ls_R_factor_gt 0.0496
_refine_ls_shift/su_max 0.000
_refine_ls_shift/su_mean 0.000
_refine_ls_structure_factor_coef Fsqd
_refine_ls_weighting_details 'w=1/[\s^2^(Fo^2^)+(Fo^2^)+(0.0349P)^2^+3.7145P] where P=(Fo^2^+2Fc^2^)/3'
_refine_ls_weighting_scheme calc
_refine_ls_wR_factor_gt 0.1191
_refine_ls_wR_factor_ref 0.1279
_reflns_number_gt 2329
_reflns_number_total 3121
_reflns_threshold_expression >2sigma(I)
_cod_data_source_file b615418b.txt
_cod_data_source_block dpet13x
_cod_depositor_comments
;
The following automatic conversions were performed:
'_symmetry_cell_setting' value 'Monoclinic' changed to 'monoclinic'
according to '/home/saulius/struct/CIF-dictionaries/cif_core.dic'
dictionary named 'cif_core.dic' version 2.4.1 from 2010-06-29.

Automatic conversion script
Id: cif_fix_enum 1527 2010-12-29 10:47:43Z saulius 
;
_cod_original_sg_symbol_H-M 'P 21/c'
_cod_database_code 7151056

loop_
_symmetry_equiv_pos_as_xyz
'x, y, z'
'x, -y+1/2, z+1/2'
'-x, -y, -z'
'-x, y-1/2, -z-1/2'

loop_
_atom_site_aniso_label
_atom_site_aniso_U_11
_atom_site_aniso_U_22
_atom_site_aniso_U_33
_atom_site_aniso_U_23
_atom_site_aniso_U_13
_atom_site_aniso_U_12
N1 0.0449(6) 0.0269(5) 0.0187(4) 0.0054(3) 0.0105(4) 0.0065(4)
N2 0.0204(4) 0.0248(4) 0.0197(4) 0.0043(3) 0.0045(3) -0.0002(3)
N3 0.0210(4) 0.0214(4) 0.0180(4) 0.0045(3) 0.0050(3) 0.0004(3)
C1 0.0214(4) 0.0180(4) 0.0174(4) -0.0010(3) 0.0044(3) -0.0002(3)
C2 0.0284(5) 0.0244(5) 0.0208(5) 0.0061(4) 0.0075(4) -0.0030(4)
C3 0.0275(5) 0.0209(4) 0.0186(4) 0.0061(4) 0.0055(4) -0.0013(4)
C4 0.0213(5) 0.0333(5) 0.0278(5) 0.0074(4) 0.0039(4) 0.0000(4)
C5 0.0297(6) 0.0636(9) 0.0497(8) 0.0060(7) 0.0172(6) 0.0085(6)
C6 0.0407(8) 0.0576(9) 0.0490(8) -0.0096(7) -0.0103(6) -0.0094(7)
C7 0.0219(5) 0.0248(5) 0.0246(5) 0.0060(4) 0.0078(4) 0.0021(4)
C8 0.0448(7) 0.0336(6) 0.0336(6) 0.0025(5) 0.0161(5) 0.0125(5)
C9 0.0227(5) 0.0418(6) 0.0325(6) 0.0088(5) 0.0026(4) -0.0029(5)

loop_
_atom_site_label
_atom_site_type_symbol
_atom_site_thermal_displace_type
_atom_site_fract_x
_atom_site_fract_y
_atom_site_fract_z
_atom_site_occupancy
_atom_site_U_iso_or_equiv
_atom_site_calc_flag
_atom_site_refinement_flags
N1 N Uani 0.34884(12) -0.05765(12) 0.03273(8) 1.000 0.0299(3) . .
N2 N Uani 0.24949(8) -0.16692(10) 0.17239(7) 1.000 0.0219(2) . .
N3 N Uani 0.46820(8) -0.19695(9) 0.20402(7) 1.000 0.0202(2) . .
C1 C Uani 0.35519(10) -0.13373(11) 0.12681(8) 1.000 0.0192(2) . .
C2 C Uani 0.29697(11) -0.25785(12) 0.27196(9) 1.000 0.0244(3) . .
C3 C Uani 0.43037(11) -0.27577(12) 0.29115(8) 1.000 0.0225(3) . .
C4 C Uani 0.10862(11) -0.13722(14) 0.11132(9) 1.000 0.0281(3) . .
C5 C Uani 0.03069(13) -0.08165(19) 0.19291(12) 1.000 0.0464(4) . .
C6 C Uani 0.04511(15) -0.28217(19) 0.04416(13) 1.000 0.0538(5) . .
C7 C Uani 0.60194(10) -0.20055(12) 0.18446(9) 1.000 0.0235(3) . .
C8 C Uani 0.61521(14) -0.34378(15) 0.11253(11) 1.000 0.0363(4) . .
C9 C Uani 0.71140(11) -0.19448(15) 0.29834(10) 1.000 0.0334(3) . .
H01A H Uiso 0.417(2) -0.053(3) 0.013(2) 0.54(2) 0.0360 . .
H2 H Uiso 0.24390 -0.29940 0.31770 1.000 0.0290 calc R
H3 H Uiso 0.48890 -0.33210 0.35300 1.000 0.0270 calc R
H4 H Uiso 0.10640 -0.05050 0.05500 1.000 0.0340 calc R
H5A H Uiso 0.02870 -0.16590 0.24760 1.000 0.0700 calc R
H5B H Uiso -0.06180 -0.05480 0.14930 1.000 0.0700 calc R
H5C H Uiso 0.07490 0.01170 0.23460 1.000 0.0700 calc R
H6A H Uiso 0.09590 -0.31140 -0.00990 1.000 0.0810 calc R
H6B H Uiso -0.04860 -0.25890 0.00180 1.000 0.0810 calc R
H6C H Uiso 0.04710 -0.36970 0.09730 1.000 0.0810 calc R
H7 H Uiso 0.61100 -0.10400 0.14000 1.000 0.0280 calc R
H8A H Uiso 0.60950 -0.44030 0.15530 1.000 0.0540 calc R
H8B H Uiso 0.70250 -0.34030 0.09540 1.000 0.0540 calc R
H8C H Uiso 0.54220 -0.34280 0.04070 1.000 0.0540 calc R
H9A H Uiso 0.69730 -0.10190 0.34190 1.000 0.0500 calc R
H9B H Uiso 0.80010 -0.18730 0.28410 1.000 0.0500 calc R
H9C H Uiso 0.70730 -0.29030 0.34240 1.000 0.0500 calc R
H01B H Uiso 0.279(2) -0.017(4) 0.000(2) 0.46(2) 0.0360 . .

loop_
_atom_type_symbol
_atom_type_description
_atom_type_scat_dispersion_real
_atom_type_scat_dispersion_imag
_atom_type_scat_source
N N 0.0061 0.0033 'International Tables Vol C Tables 4.2.6.8 and 6.1.1.4'
H H 0.0000 0.0000 'International Tables Vol C Tables 4.2.6.8 and 6.1.1.4'
C C 0.0033 0.0016 'International Tables Vol C Tables 4.2.6.8 and 6.1.1.4'

loop_
_geom_angle_atom_site_label_1
_geom_angle_atom_site_label_2
_geom_angle_atom_site_label_3
_geom_angle
_geom_angle_site_symmetry_1
_geom_angle_site_symmetry_2
_geom_angle_site_symmetry_3
_geom_angle_publ_flag
C1 N2 C2 109.47(8) . . . yes
C1 N2 C4 123.17(8) . . . yes
C2 N2 C4 126.29(9) . . . yes
C1 N3 C3 109.73(8) . . . yes
C1 N3 C7 123.46(8) . . . yes
C3 N3 C7 126.10(8) . . . yes
C1 N1 H01A 117.0(17) . . . no
C1 N1 H01B 118.0(17) . . . no
N1 C1 N2 127.07(10) . . . yes
N1 C1 N3 127.91(10) . . . yes
N2 C1 N3 105.01(8) . . . yes
N2 C2 C3 107.82(9) . . . yes
N3 C3 C2 107.82(9) . . . yes
N2 C4 C6 110.63(10) . . . yes
C5 C4 C6 112.01(11) . . . no
N2 C4 C5 110.93(9) . . . yes
C8 C7 C9 112.64(10) . . . no
N3 C7 C8 110.47(9) . . . yes
N3 C7 C9 110.15(9) . . . yes
N2 C2 H2 126.00 . . . no
C3 C2 H2 126.00 . . . no
N3 C3 H3 126.00 . . . no
C2 C3 H3 126.00 . . . no
N2 C4 H4 108.00 . . . no
C5 C4 H4 108.00 . . . no
C6 C4 H4 108.00 . . . no
C4 C5 H5A 109.00 . . . no
C4 C5 H5B 109.00 . . . no
C4 C5 H5C 109.00 . . . no
H5A C5 H5B 109.00 . . . no
H5A C5 H5C 109.00 . . . no
H5B C5 H5C 109.00 . . . no
C4 C6 H6A 109.00 . . . no
C4 C6 H6B 109.00 . . . no
C4 C6 H6C 109.00 . . . no
H6A C6 H6B 109.00 . . . no
H6A C6 H6C 109.00 . . . no
H6B C6 H6C 109.00 . . . no
N3 C7 H7 108.00 . . . no
C8 C7 H7 108.00 . . . no
C9 C7 H7 108.00 . . . no
C7 C8 H8A 109.00 . . . no
C7 C8 H8B 109.00 . . . no
C7 C8 H8C 109.00 . . . no
H8A C8 H8B 109.00 . . . no
H8A C8 H8C 109.00 . . . no
H8B C8 H8C 109.00 . . . no
C7 C9 H9A 109.00 . . . no
C7 C9 H9B 109.00 . . . no
C7 C9 H9C 109.00 . . . no
H9A C9 H9B 109.00 . . . no
H9A C9 H9C 109.00 . . . no
H9B C9 H9C 109.00 . . . no

loop_
_geom_bond_atom_site_label_1
_geom_bond_atom_site_label_2
_geom_bond_distance
_geom_bond_site_symmetry_1
_geom_bond_site_symmetry_2
_geom_bond_publ_flag
N1 C1 1.2981(14) . . yes
N2 C1 1.3837(14) . . yes
N2 C2 1.4020(13) . . yes
N2 C4 1.4567(14) . . yes
N3 C1 1.3833(13) . . yes
N3 C3 1.3970(13) . . yes
N3 C7 1.4650(14) . . yes
N1 H01B 0.80(2) . . no
N1 H01A 0.81(2) . . no
C2 C3 1.3388(17) . . no
C4 C5 1.5162(18) . . no
C4 C6 1.519(2) . . no
C7 C9 1.5218(16) . . no
C7 C8 1.5247(17) . . no
C2 H2 0.9500 . . no
C3 H3 0.9500 . . no
C4 H4 1.0000 . . no
C5 H5A 0.9800 . . no
C5 H5B 0.9800 . . no
C5 H5C 0.9800 . . no
C6 H6A 0.9800 . . no
C6 H6B 0.9800 . . no
C6 H6C 0.9800 . . no
C7 H7 1.0000 . . no
C8 H8A 0.9800 . . no
C8 H8B 0.9800 . . no
C8 H8C 0.9800 . . no
C9 H9A 0.9800 . . no
C9 H9B 0.9800 . . no
C9 H9C 0.9800 . . no
